data_7238486
loop_
_publ_author_name
'Han, Zheng-Bo'
'Liang, Yan-Fang'
'Zhou, Ming'
'Zhang, Ya-Ru'
'Li, Li'
'Tong, Jian'

_publ_section_title
;
 Two chiral Zn(ii) metal--organic frameworks with dinuclear Zn2(COO)3
 secondary building units: a 2-D (6,3) net and a 3-D 3-fold
 interpenetrating (3,5)-connected network
;
_journal_issue 20
_journal_name_full CrystEngComm
_journal_page_first 6952
_journal_paper_doi 10.1039/c2ce25430a
_journal_volume 14
_journal_year 2012
_chemical_formula_sum 'C83 H123 N13 O20 Zn'
_chemical_formula_weight 1688.33
_space_group_IT_number 179
_space_group_name_Hall 'P 65 2 (0 0 1)'
_space_group_name_H-M_alt 'P 65 2 2'
_symmetry_cell_setting hexagonal
_symmetry_space_group_name_H-M 'P 65 2 2'
_atom_sites_solution_primary direct
_atom_sites_solution_secondary difmap
_audit_creation_method SHELXL-97
_cell_angle_alpha 90.00
_cell_angle_beta 90.00
_cell_angle_gamma 120.00
_cell_formula_units_Z 6
_cell_length_a 23.9581(9)
_cell_length_b 23.9581(9)
_cell_length_c 29.2285(14)
_cell_measurement_reflns_used 5619
_cell_measurement_temperature 296(2)
_cell_measurement_theta_max 20.38
_cell_measurement_theta_min 2.31
_cell_volume 14529.2(10)
_computing_cell_refinement 'SAINT (Bruker, 2001)'
_computing_data_collection 'SMART (Bruker, 2001)'
_computing_data_reduction 'SAINT (Bruker, 2001)'
_computing_molecular_graphics 'SHELXTL (Bruker, 2001)'
_computing_publication_material 'SHELXTL (Bruker, 2001)'
_computing_structure_refinement 'SHELXL97 (Sheldrick, 1997)'
_computing_structure_solution 'SHELXS97 (Sheldrick, 1997)'
_diffrn_ambient_temperature 296(2)
_diffrn_measured_fraction_theta_full 0.996
_diffrn_measured_fraction_theta_max 0.996
_diffrn_measurement_device_type 'Bruker SMART APEX area-detector'
_diffrn_measurement_method '\f and \w scan'
_diffrn_radiation_monochromator graphite
_diffrn_radiation_source 'fine-focus sealed tube'
_diffrn_radiation_type MoK\a
_diffrn_radiation_wavelength 0.71073
_diffrn_reflns_av_R_equivalents 0.0987
_diffrn_reflns_av_sigmaI/netI 0.2010
_diffrn_reflns_limit_h_max 26
_diffrn_reflns_limit_h_min -24
_diffrn_reflns_limit_k_max 26
_diffrn_reflns_limit_k_min -24
_diffrn_reflns_limit_l_max 32
_diffrn_reflns_limit_l_min -29
_diffrn_reflns_number 57960
_diffrn_reflns_theta_full 23.28
_diffrn_reflns_theta_max 23.28
_diffrn_reflns_theta_min 0.98
_diffrn_standards_decay_% 0
_diffrn_standards_interval_time 0
_diffrn_standards_number 0
_exptl_absorpt_coefficient_mu 0.274
_exptl_absorpt_correction_T_max 0.9302
_exptl_absorpt_correction_T_min 0.9059
_exptl_absorpt_correction_type multi-scan
_exptl_crystal_colour colorless
_exptl_crystal_density_diffrn 0.503
_exptl_crystal_density_method 'not measured'
_exptl_crystal_description block
_exptl_crystal_F_000 2184
_exptl_crystal_size_max 0.37
_exptl_crystal_size_mid 0.32
_exptl_crystal_size_min 0.27
_platon_squeeze_details
;
;
_refine_diff_density_max 0.166
_refine_diff_density_min -0.175
_refine_diff_density_rms 0.035
_refine_ls_abs_structure_details 'Flack H D (1983), Acta Cryst. A39, 876-881'
_refine_ls_abs_structure_Flack 0.24(3)
_refine_ls_extinction_coef 0.00011(4)
_refine_ls_extinction_expression Fc^*^=kFc[1+0.001xFc^2^\l^3^/sin(2\q)]^-1/4^
_refine_ls_extinction_method SHELXL
_refine_ls_goodness_of_fit_ref 1.017
_refine_ls_matrix_type full
_refine_ls_number_parameters 195
_refine_ls_number_reflns 6965
_refine_ls_number_restraints 21
_refine_ls_restrained_S_all 1.027
_refine_ls_R_factor_all 0.1937
_refine_ls_R_factor_gt 0.0752
_refine_ls_shift/su_max 0.000
_refine_ls_shift/su_mean 0.000
_refine_ls_structure_factor_coef Fsqd
_refine_ls_weighting_details 'calc w=1/[\s^2^(Fo^2^)+(0.0534P)^2^+0.0000P] where P=(Fo^2^+2Fc^2^)/3'
_refine_ls_weighting_scheme calc
_refine_ls_wR_factor_gt 0.1767
_refine_ls_wR_factor_ref 0.1836
_reflns_number_gt 1797
_reflns_number_total 6965
_reflns_threshold_expression >2sigma(I)
_cod_data_source_file c2ce25430a.txt
_cod_data_source_block 1
_cod_original_sg_symbol_H-M P6522
_cod_original_formula_sum 'C83 H123 Zn N13 O20'
_cod_database_code 7238486

loop_
_symmetry_equiv_pos_as_xyz
'x, y, z'
'x-y, x, z+5/6'
'-y, x-y, z+2/3'
'-x, -y, z+1/2'
'-x+y, -x, z+1/3'
'y, -x+y, z+1/6'
'x-y, -y, -z'
'-x, -x+y, -z+1/3'
'y, x, -z+2/3'
'-y, -x, -z+1/6'
'-x+y, y, -z+1/2'
'x, x-y, -z+5/6'

loop_
_atom_site_label
_atom_site_type_symbol
_atom_site_fract_x
_atom_site_fract_y
_atom_site_fract_z
_atom_site_U_iso_or_equiv
_atom_site_adp_type
_atom_site_occupancy
_atom_site_symmetry_multiplicity
_atom_site_calc_flag
_atom_site_refinement_flags
Zn1 Zn 0.44131(8) 0.56441(8) 0.13889(3) 0.1089(6) Uani 0.50 1 d P
O1 O 0.4782(2) 0.5138(2) 0.12407(16) 0.1822(19) Uani 1 1 d .
O2 O 0.4694(2) -0.3568(3) 0.11533(19) 0.1923(19) Uiso 1 1 d .
O3 O 0.4852(2) -0.3472(2) 0.03718(14) 0.1628(18) Uani 1 1 d .
O1W O 0.4553(3) 0.5688(2) 0.20387(10) 0.210(2) Uani 1 1 d .
C1 C 0.4983(4) 0.5017(4) 0.0833 0.169(4) Uiso 1 2 d S
C2 C 0.5310(3) 0.4690(3) 0.0833 0.146(4) Uiso 1 2 d SD
C3 C 0.5465(3) 0.4489(4) 0.1289(2) 0.164(3) Uani 1 1 d D
C4 C 0.5804(3) 0.4145(3) 0.12905(19) 0.120(2) Uani 1 1 d D
C5 C 0.5959(3) 0.4041(3) 0.0833 0.154(4) Uiso 1 2 d SD
C6 C 0.6318(5) 0.3682(5) 0.0833 0.201(7) Uiso 1 2 d SD
C7 C 0.6167(4) 0.3144(5) 0.1115(3) 0.154(3) Uani 1 1 d D
C8 C 0.6543(4) 0.2820(4) 0.1134(2) 0.147(3) Uani 1 1 d D
C9 C 0.7041(3) 0.2959(3) 0.0833 0.140(4) Uani 1 2 d SD
C10 C 0.7433(5) 0.2567(5) 0.0833 0.278(8) Uiso 1 2 d S
C11 C 0.7063(4) 0.1885(4) 0.0856(2) 0.178(3) Uiso 1 1 d .
C12 C 0.7438(3) 0.1567(4) 0.08706(18) 0.120(2) Uiso 1 1 d .
C13 C 0.8121(2) 0.1879(2) 0.0833 0.146(3) Uiso 1 2 d S
C14 C 0.6959(5) 0.0867(3) 0.0891(3) 0.131(2) Uani 1 1 d D
C15 C 0.6414(5) 0.0572(5) 0.1192(3) 0.197(5) Uani 1 1 d D
C16 C 0.6148(5) -0.0072(7) 0.1163(3) 0.186(5) Uani 1 1 d D
C17 C 0.6361(5) -0.0358(4) 0.0827(4) 0.189(4) Uani 1 1 d D
C18 C 0.6939(4) -0.0121(5) 0.05865(19) 0.143(3) Uani 1 1 d D
C19 C 0.7290(4) 0.0582(5) 0.0643(3) 0.167(4) Uiso 1 1 d D
C20 C 0.6020(5) -0.1033(8) 0.0815(4) 0.229(5) Uiso 1 1 d D
C21 C 0.5746(3) -0.1439(5) 0.1216(3) 0.194(3) Uani 1 1 d D
C22 C 0.5400(3) -0.2115(5) 0.1241(2) 0.131(2) Uiso 1 1 d D
C23 C 0.5330(3) -0.2405(4) 0.0799(5) 0.234(6) Uani 1 1 d D
C24 C 0.5582(5) -0.2064(8) 0.0359(5) 0.351(10) Uiso 1 1 d D
C25 C 0.5910(3) -0.1386(4) 0.0400(3) 0.177(3) Uani 1 1 d D
C26 C 0.4945(5) -0.3103(6) 0.0752(4) 0.208(4) Uiso 1 1 d .

loop_
_atom_site_aniso_label
_atom_site_aniso_U_11
_atom_site_aniso_U_22
_atom_site_aniso_U_33
_atom_site_aniso_U_23
_atom_site_aniso_U_13
_atom_site_aniso_U_12
Zn1 0.1359(16) 0.1461(15) 0.0559(7) 0.0060(9) -0.0005(9) 0.0789(13)
O1 0.206(5) 0.265(6) 0.128(4) 0.030(3) 0.048(3) 0.157(4)
O3 0.199(5) 0.195(5) 0.109(4) -0.049(3) -0.030(3) 0.109(4)
O1W 0.372(6) 0.335(6) 0.072(3) -0.019(3) 0.025(3) 0.289(6)
C3 0.081(6) 0.194(9) 0.177(7) 0.098(6) 0.021(4) 0.040(5)
C4 0.149(7) 0.133(6) 0.102(6) 0.007(4) 0.027(5) 0.088(5)
C7 0.158(7) 0.192(9) 0.121(6) -0.031(7) 0.020(5) 0.095(7)
C8 0.180(9) 0.164(7) 0.074(5) -0.017(5) 0.052(5) 0.068(6)
C9 0.174(7) 0.174(7) 0.035(6) 0.006(6) 0.006(6) 0.058(9)
C14 0.188(8) 0.107(7) 0.133(6) -0.031(5) -0.064(6) 0.101(7)
C15 0.219(11) 0.153(9) 0.148(8) 0.003(7) 0.079(7) 0.040(9)
C16 0.242(11) 0.343(16) 0.085(5) -0.056(9) -0.007(6) 0.231(13)
C17 0.194(10) 0.035(5) 0.269(12) -0.005(6) 0.014(9) 0.005(6)
C18 0.099(6) 0.199(11) 0.096(5) 0.063(5) 0.024(5) 0.049(7)
C21 0.203(8) 0.109(7) 0.217(9) -0.083(6) -0.036(7) 0.037(6)
C23 0.151(7) 0.067(7) 0.46(2) -0.117(9) -0.086(9) 0.034(6)
C25 0.167(7) 0.124(7) 0.240(9) -0.005(6) -0.057(6) 0.073(6)

loop_
_atom_type_symbol
_atom_type_description
_atom_type_scat_dispersion_real
_atom_type_scat_dispersion_imag
_atom_type_scat_source
C C 0.0033 0.0016 'International Tables Vol C Tables 4.2.6.8 and 6.1.1.4'
H H 0.0000 0.0000 'International Tables Vol C Tables 4.2.6.8 and 6.1.1.4'
N N 0.0061 0.0033 'International Tables Vol C Tables 4.2.6.8 and 6.1.1.4'
O O 0.0106 0.0060 'International Tables Vol C Tables 4.2.6.8 and 6.1.1.4'
Zn Zn 0.2839 1.4301 'International Tables Vol C Tables 4.2.6.8 and 6.1.1.4'

loop_
_geom_angle_atom_site_label_1
_geom_angle_atom_site_label_2
_geom_angle_atom_site_label_3
_geom_angle
_geom_angle_site_symmetry_1
_geom_angle_site_symmetry_3
O2 Zn1 O1 122.8(2) 1_565 .
O2 Zn1 O1W 111.0(2) 1_565 .
O1 Zn1 O1W 97.96(19) . .
O2 Zn1 O3 107.2(2) 1_565 10_565
O1 Zn1 O3 110.13(19) . 10_565
O1W Zn1 O3 106.6(2) . 10_565
C1 O1 Zn1 131.9(8) . .
C26 O2 Zn1 150.5(6) . 1_545
C26 O3 Zn1 131.6(6) . 10_655
C2 C1 O1 119.2(7) . 10_665
C2 C1 O1 119.2(7) . .
O1 C1 O1 121.5(13) 10_665 .
C1 C2 C3 119.0(5) . 10_665
C1 C2 C3 119.0(5) . .
C3 C2 C3 122.1(11) 10_665 .
C4 C3 C2 119.1(8) . .
C3 C4 C5 111.7(8) . .
C6 C5 C4 111.9(5) . 10_665
C6 C5 C4 111.9(5) . .
C4 C5 C4 136.2(11) 10_665 .
C5 C6 C7 124.5(7) . 10_665
C5 C6 C7 124.5(7) . .
C7 C6 C7 111.0(14) 10_665 .
C8 C7 C6 124.3(11) . .
C9 C8 C7 122.6(9) . .
C8 C9 C8 114.6(11) 10_665 .
C8 C9 C10 122.7(6) 10_665 .
C8 C9 C10 122.7(6) . .
C11 C10 C11 125.6(18) . 10_665
C11 C10 C9 117.2(9) . .
C11 C10 C9 117.2(9) 10_665 .
C10 C11 C12 114.6(11) . .
C13 C12 C11 125.4(8) . .
C13 C12 C14 129.2(7) . .
C11 C12 C14 105.3(7) . .
C12 C13 C12 114.4(10) 10_665 .
C15 C14 C19 130.0(8) . .
C15 C14 C12 125.4(8) . .
C19 C14 C12 102.3(9) . .
C16 C15 C14 108.6(10) . .
C15 C16 C17 120.9(11) . .
C18 C17 C20 110.1(10) . .
C18 C17 C16 132.1(8) . .
C20 C17 C16 115.4(12) . .
C17 C18 C19 107.0(7) . .
C14 C19 C18 117.1(7) . .
C17 C20 C25 122.2(13) . .
C17 C20 C21 124.2(12) . .
C25 C20 C21 113.6(13) . .
C22 C21 C20 128.6(10) . .
C21 C22 C23 111.7(7) . .
C22 C23 C26 119.6(13) . .
C22 C23 C24 126.6(10) . .
C26 C23 C24 113.6(12) . .
C25 C24 C23 113.6(11) . .
C24 C25 C20 125.9(12) . .
O3 C26 C23 128.7(10) . .
O3 C26 O2 106.0(9) . .
C23 C26 O2 124.0(10) . .

loop_
_geom_bond_atom_site_label_1
_geom_bond_atom_site_label_2
_geom_bond_distance
_geom_bond_site_symmetry_2
Zn1 O2 1.794(6) 1_565
Zn1 O1 1.873(4) .
Zn1 O1W 1.922(3) .
Zn1 O3 1.972(5) 10_565
O1 C1 1.369(7) .
O2 C26 1.521(9) .
O2 Zn1 1.794(6) 1_545
O3 C26 1.367(10) .
O3 Zn1 1.972(5) 10_655
C1 C2 1.357(12) .
C1 O1 1.369(7) 10_665
C2 C3 1.525(6) 10_665
C2 C3 1.525(6) .
C3 C4 1.418(7) .
C4 C5 1.441(6) .
C5 C6 1.490(14) .
C5 C4 1.441(6) 10_665
C6 C7 1.414(9) 10_665
C6 C7 1.414(9) .
C7 C8 1.455(8) .
C8 C9 1.384(7) .
C9 C8 1.384(7) 10_665
C9 C10 1.623(16) .
C10 C11 1.419(10) .
C10 C11 1.419(10) 10_665
C11 C12 1.440(7) .
C12 C13 1.424(6) .
C12 C14 1.486(7) .
C13 C12 1.424(6) 10_665
C14 C15 1.434(10) .
C14 C19 1.471(8) .
C15 C16 1.346(10) .
C16 C17 1.430(9) .
C17 C18 1.396(8) .
C17 C20 1.402(13) .
C18 C19 1.467(8) .
C20 C25 1.426(10) .
C20 C21 1.452(10) .
C21 C22 1.403(7) .
C22 C23 1.438(9) .
C23 C26 1.456(10) .
C23 C24 1.480(12) .
C24 C25 1.412(12) .

loop_
_platon_squeeze_void_nr
_platon_squeeze_void_average_x
_platon_squeeze_void_average_y
_platon_squeeze_void_average_z
_platon_squeeze_void_volume
_platon_squeeze_void_count_electrons
_platon_squeeze_void_content
1 0.000 0.000 -0.004 10178 3699 ' '
